data_1536566
loop_
_publ_author_name
'Wickleder, M.S.'
'Ben Hamida, M.'

_publ_section_title
;
 Co Sm (Se O3)2 Cl, Cu Gd (Se O3)2 Cl, Mn Sm (Se O3)2 Cl, Cu Gd2 (Se O3)4
 und Cu Sm2 (Se O3)4: Uebergangsmetallhaltige Selenite von Samarium und
 Gadolinium
;
_journal_name_full 'Zeitschrift fuer Anorganische und Allgemeine Chemie'
_journal_page_first 556
_journal_page_last 562
_journal_volume 629
_journal_year 2003
_chemical_formula_sum 'Cl Co O6 Se2 Sm'
_chemical_name_systematic 'Co Sm (Se O3)2 Cl'
_space_group_IT_number 2
_symmetry_space_group_name_Hall '-P 1'
_symmetry_space_group_name_H-M 'P -1'
_cell_angle_alpha 72.245
_cell_angle_beta 71.27
_cell_angle_gamma 72.082
_cell_formula_units_Z 4
_cell_length_a 7.1228
_cell_length_b 8.8954
_cell_length_c 12.162
_cell_volume 675.965
_citation_journal_id_ASTM ZAACAB
_cod_data_source_file Wickleder_ZAACAB_2003_945.cif
_cod_data_source_block Cl1Co1O6Se2Sm1
_cod_original_cell_volume 675.9654
_cod_original_formula_sum 'Cl1 Co1 O6 Se2 Sm1'
_cod_database_code 1536566

loop_
_symmetry_equiv_pos_as_xyz
x,y,z
-x,-y,-z

loop_
_atom_site_label
_atom_site_type_symbol
_atom_site_fract_x
_atom_site_fract_y
_atom_site_fract_z
_atom_site_occupancy
_atom_site_U_iso_or_equiv
Se2 Se+4 0.00349 0.01669 0.75026 1 0.0
O11 O-2 0.3771 0.5193 0.8326 1 0.0
Co1 Co+2 0.0771 0.61446 0.84418 1 0.0
Sm1 Sm+3 0.26732 0.3805 0.56653 1 0.0
O42 O-2 0.2042 0.2281 1.1055 1 0.0
O12 O-2 0.4976 0.5041 0.6039 1 0.0
Cl1 Cl-1 0.63 0.1091 0.5342 1 0.0
O41 O-2 0.5476 0.1551 0.9644 1 0.0
Se4 Se+4 0.44276 0.25796 1.07602 1 0.0
Co2 Co+2 0.4417 0.8978 0.654 1 0.0
O32 O-2 0.0362 0.5722 0.6934 1 0.0
O33 O-2 0.0543 0.6455 0.4726 1 0.0
Se3 Se+4 0.94756 0.73434 0.59004 1 0.0
O23 O-2 0.159 0.8319 0.7354 1 0.0
Se1 Se+4 0.52981 0.39886 0.74111 1 0.0
O21 O-2 0.9905 0.014 0.8922 1 0.0
O13 O-2 0.3734 0.2735 0.7586 1 0.0
Cl2 Cl-1 0.0859 0.6256 1.0525 1 0.0
Sm2 Sm+3 0.75323 0.90137 1.0664 1 0.0
O43 O-2 0.5358 0.1026 1.182 1 0.0
O31 O-2 0.7019 0.7171 0.6133 1 0.0
O22 O-2 0.1915 0.1169 0.6771 1 0.0
